data_7212038
loop_
_publ_author_name
'Chen, Lei'
'Xu, Guang-Juan'
'Shao, Kui-Zhan'
'Zhao, Ya-Hui'
'Yang, Guang-Sheng'
'Lan, Ya-Qian'
'Wang, Xin-Long'
'Xu, Hong-Bin'
'Su, Zhong-Min'

_publ_section_title
;
 pH-dependent self-assembly of divalent metals with a new ligand
 containing polycarboxylate: syntheses, crystal structures, luminescent
 and magnetic properties
;
_journal_issue 7
_journal_name_full CrystEngComm
_journal_page_first 2157
_journal_paper_doi 10.1039/b918647f
_journal_volume 12
_journal_year 2010
_chemical_formula_moiety 'C56 H40 N8 O17 Zn2'
_chemical_formula_sum 'C56 H40 N8 O17 Zn2'
_chemical_formula_weight 1227.70
_chemical_name_systematic
;
?
;
_space_group_IT_number 14
_symmetry_cell_setting monoclinic
_symmetry_space_group_name_Hall '-P 2ybc'
_symmetry_space_group_name_H-M 'P 1 21/c 1'
_atom_sites_solution_hydrogens geom
_atom_sites_solution_primary direct
_atom_sites_solution_secondary difmap
_audit_creation_method SHELXL-97
_cell_angle_alpha 90.00
_cell_angle_beta 90.525(6)
_cell_angle_gamma 90.00
_cell_formula_units_Z 2
_cell_length_a 10.001(2)
_cell_length_b 20.682(3)
_cell_length_c 13.341(2)
_cell_measurement_reflns_used 'total reflection'
_cell_measurement_temperature 293(2)
_cell_measurement_theta_max 26.04
_cell_measurement_theta_min 1.33
_cell_volume 2759.3(8)
_computing_cell_refinement 'Bruker SMART'
_computing_data_collection 'Bruker SMART'
_computing_data_reduction 'Bruker SMART'
_computing_molecular_graphics 'Bruker SHELXTL'
_computing_publication_material 'Bruker SHELXTL'
_computing_structure_refinement 'SHELXL-97 (Sheldrick, 1997)'
_computing_structure_solution 'SHELXS-97 (Sheldrick, 1990)'
_diffrn_ambient_temperature 293(2)
_diffrn_measured_fraction_theta_full 0.999
_diffrn_measured_fraction_theta_max 0.999
_diffrn_measurement_device_type 'Bruker SMART APEX II CCD area-detector'
_diffrn_measurement_method '\f and \w scans'
_diffrn_radiation_monochromator graphite
_diffrn_radiation_source 'fine-focus sealed tube'
_diffrn_radiation_type MoK\a
_diffrn_radiation_wavelength 0.71069
_diffrn_reflns_av_R_equivalents 0.0330
_diffrn_reflns_av_sigmaI/netI 0.0366
_diffrn_reflns_limit_h_max 11
_diffrn_reflns_limit_h_min -11
_diffrn_reflns_limit_k_max 14
_diffrn_reflns_limit_k_min -24
_diffrn_reflns_limit_l_max 15
_diffrn_reflns_limit_l_min -15
_diffrn_reflns_number 13975
_diffrn_reflns_theta_full 25.00
_diffrn_reflns_theta_max 25.00
_diffrn_reflns_theta_min 1.82
_diffrn_standards_interval_time 0
_diffrn_standards_number 0
_exptl_absorpt_coefficient_mu 0.949
_exptl_absorpt_correction_T_max 0.8477
_exptl_absorpt_correction_T_min 0.8042
_exptl_absorpt_correction_type multi-scan
_exptl_absorpt_process_details 'SADABS (Sheldrick, 1996)'
_exptl_crystal_colour colorless
_exptl_crystal_density_diffrn 1.478
_exptl_crystal_density_method 'not measured'
_exptl_crystal_description block
_exptl_crystal_F_000 1256
_exptl_crystal_size_max 0.24
_exptl_crystal_size_mid 0.21
_exptl_crystal_size_min 0.18
_refine_diff_density_max 0.819
_refine_diff_density_min -0.257
_refine_diff_density_rms 0.068
_refine_ls_extinction_method none
_refine_ls_goodness_of_fit_ref 1.061
_refine_ls_hydrogen_treatment constr
_refine_ls_matrix_type full
_refine_ls_number_parameters 398
_refine_ls_number_reflns 4843
_refine_ls_number_restraints 0
_refine_ls_restrained_S_all 1.061
_refine_ls_R_factor_all 0.0653
_refine_ls_R_factor_gt 0.0439
_refine_ls_shift/su_max 0.000
_refine_ls_shift/su_mean 0.000
_refine_ls_structure_factor_coef Fsqd
_refine_ls_weighting_details 'calc w=1/[\s^2^(Fo^2^)+(0.0704P)^2^+1.4662P] where P=(Fo^2^+2Fc^2^)/3'
_refine_ls_weighting_scheme calc
_refine_ls_wR_factor_gt 0.1223
_refine_ls_wR_factor_ref 0.1383
_reflns_number_gt 3511
_reflns_number_total 4843
_reflns_threshold_expression >2sigma(I)
_cod_data_source_file b918647f.txt
_cod_data_source_block complex-5
_cod_original_sg_symbol_H-M 'p 21/c'
_cod_database_code 7212038

loop_
_symmetry_equiv_pos_as_xyz
'x, y, z'
'-x, y+1/2, -z+1/2'
'-x, -y, -z'
'x, -y-1/2, z-1/2'

loop_
_atom_site_label
_atom_site_type_symbol
_atom_site_fract_x
_atom_site_fract_y
_atom_site_fract_z
_atom_site_U_iso_or_equiv
_atom_site_adp_type
_atom_site_occupancy
_atom_site_symmetry_multiplicity
_atom_site_calc_flag
_atom_site_refinement_flags
_atom_site_disorder_group
Zn1 Zn 0.30927(4) 0.246980(18) 0.21327(3) 0.04145(16) Uani 1 1 d . .
C1 C 0.8728(4) -0.15472(18) -0.2702(3) 0.0458(9) Uani 1 1 d . .
C2 C 0.9485(4) -0.09308(17) -0.2526(3) 0.0412(8) Uani 1 1 d . .
C3 C 1.0809(4) -0.08900(17) -0.2814(3) 0.0426(8) Uani 1 1 d . .
H3 H 1.1218 -0.1244 -0.3114 0.051 Uiso 1 1 calc R .
C4 C 1.1526(4) -0.03262(17) -0.2660(3) 0.0439(9) Uani 1 1 d . .
C5 C 1.0926(4) 0.02081(18) -0.2212(3) 0.0494(9) Uani 1 1 d . .
H5 H 1.1407 0.0587 -0.2107 0.059 Uiso 1 1 calc R .
C6 C 0.9600(4) 0.01644(18) -0.1928(3) 0.0524(10) Uani 1 1 d . .
C7 C 0.8889(4) -0.04030(19) -0.2089(3) 0.0525(10) Uani 1 1 d . .
H7 H 0.7998 -0.0427 -0.1899 0.063 Uiso 1 1 calc R .
C8 C 1.2931(4) -0.02794(19) -0.3017(3) 0.0555(11) Uani 1 1 d . .
C9 C 0.9415(5) 0.1262(2) -0.1360(4) 0.0697(14) Uani 1 1 d . .
H9A H 0.9597 0.1466 -0.1998 0.084 Uiso 1 1 calc R .
H9B H 1.0245 0.1231 -0.0981 0.084 Uiso 1 1 calc R .
C10 C 0.8394(4) 0.16479(19) -0.0783(3) 0.0561(11) Uani 1 1 d . .
C11 C 0.8072(4) 0.1459(2) 0.0181(3) 0.0629(12) Uani 1 1 d . .
H11 H 0.8532 0.1119 0.0482 0.075 Uiso 1 1 calc R .
C12 C 0.7064(4) 0.1775(2) 0.0705(3) 0.0571(11) Uani 1 1 d . .
H12 H 0.6844 0.1639 0.1347 0.069 Uiso 1 1 calc R .
C13 C 0.6394(4) 0.22876(18) 0.0272(3) 0.0478(9) Uani 1 1 d . .
C14 C 0.6751(4) 0.24863(18) -0.0679(3) 0.0573(11) Uani 1 1 d . .
H14 H 0.6326 0.2841 -0.0969 0.069 Uiso 1 1 calc R .
C15 C 0.7731(4) 0.2164(2) -0.1203(3) 0.0617(12) Uani 1 1 d . .
H15 H 0.7946 0.2298 -0.1847 0.074 Uiso 1 1 calc R .
C16 C 0.5267(4) 0.2600(2) 0.0818(4) 0.0544(11) Uani 1 1 d . .
C17 C 0.1751(4) 0.35373(19) 0.1031(3) 0.0457(9) Uani 1 1 d . .
H17 H 0.2510 0.3794 0.1097 0.055 Uiso 1 1 calc R .
C18 C 0.0399(4) 0.2725(2) 0.1071(3) 0.0597(11) Uani 1 1 d . .
H18 H 0.0062 0.2311 0.1175 0.072 Uiso 1 1 calc R .
C19 C -0.0284(4) 0.3222(2) 0.0655(3) 0.0640(12) Uani 1 1 d . .
H19 H -0.1167 0.3217 0.0430 0.077 Uiso 1 1 calc R .
C20 C 0.0286(4) 0.4378(2) 0.0299(3) 0.0472(9) Uani 1 1 d . .
C21 C 0.1260(4) 0.4740(2) -0.0173(3) 0.0521(10) Uani 1 1 d . .
H21 H 0.2100 0.4564 -0.0288 0.063 Uiso 1 1 calc R .
C22 C -0.0977(4) 0.4637(2) 0.0473(3) 0.0533(10) Uani 1 1 d . .
H22 H -0.1626 0.4390 0.0789 0.064 Uiso 1 1 calc R .
C23 C 0.4114(4) 0.35394(17) 0.3441(3) 0.0430(9) Uani 1 1 d . .
H23 H 0.4719 0.3681 0.2964 0.052 Uiso 1 1 calc R .
C24 C 0.2627(4) 0.29802(18) 0.4221(3) 0.0492(9) Uani 1 1 d . .
H24 H 0.2011 0.2658 0.4370 0.059 Uiso 1 1 calc R .
C25 C 0.2938(4) 0.34792(18) 0.4816(3) 0.0487(9) Uani 1 1 d . .
H25 H 0.2585 0.3568 0.5443 0.058 Uiso 1 1 calc R .
C26 C 0.4465(4) 0.44325(16) 0.4655(3) 0.0408(8) Uani 1 1 d . .
C27A C 0.4933(7) 0.4872(3) 0.3979(5) 0.050(2) Uani 0.576(7) 1 d P 1
H27A H 0.4904 0.4781 0.3296 0.060 Uiso 0.576(7) 1 calc PR 1
C28A C 0.4551(7) 0.4548(3) 0.5684(5) 0.049(2) Uani 0.576(7) 1 d P 1
H28A H 0.4263 0.4237 0.6137 0.059 Uiso 0.576(7) 1 calc PR 1
C27B C 0.5763(8) 0.4562(4) 0.4443(7) 0.041(2) Uani 0.424(7) 1 d P 2
H27B H 0.6269 0.4276 0.4065 0.049 Uiso 0.424(7) 1 calc PR 2
C28B C 0.3686(8) 0.4867(4) 0.5194(7) 0.043(3) Uani 0.424(7) 1 d P 2
H28B H 0.2791 0.4775 0.5310 0.052 Uiso 0.424(7) 1 calc PR 2
N1 N 0.1681(3) 0.29282(15) 0.1317(2) 0.0464(8) Uani 1 1 d . .
N2 N 0.0580(3) 0.37396(16) 0.0631(2) 0.0489(8) Uani 1 1 d . .
N3 N 0.3359(3) 0.30175(14) 0.3351(2) 0.0430(7) Uani 1 1 d . .
N4 N 0.3885(3) 0.38357(13) 0.4317(2) 0.0396(7) Uani 1 1 d . .
O1 O 0.7549(3) -0.15804(12) -0.2322(2) 0.0519(7) Uani 1 1 d . .
O2 O 0.9250(3) -0.19861(14) -0.3167(2) 0.0720(9) Uani 1 1 d . .
O3 O 1.3527(3) 0.02248(14) -0.3090(3) 0.0738(9) Uani 1 1 d . .
O4 O 1.3440(3) -0.08413(14) -0.3246(3) 0.0934(13) Uani 1 1 d . .
H4 H 1.4208 -0.0793 -0.3441 0.140 Uiso 1 1 calc R .
O5 O 0.8869(3) 0.06523(14) -0.1507(3) 0.0827(11) Uani 1 1 d . .
O6 O 0.4809(3) 0.22821(15) 0.1548(2) 0.0620(8) Uani 1 1 d . .
O7 O 0.4811(3) 0.31285(15) 0.0537(3) 0.0829(11) Uani 1 1 d . .
O1W O 0.5837(3) 0.89505(18) 0.6088(3) 0.0893(11) Uani 1 1 d . .
O2W O 0.6119(5) 0.4190(3) 0.1500(6) 0.081(2) Uani 0.50 1 d P .

loop_
_atom_site_aniso_label
_atom_site_aniso_U_11
_atom_site_aniso_U_22
_atom_site_aniso_U_33
_atom_site_aniso_U_23
_atom_site_aniso_U_13
_atom_site_aniso_U_12
Zn1 0.0419(3) 0.0359(3) 0.0467(3) -0.00746(18) 0.00873(18) -0.00182(18)
C1 0.050(2) 0.041(2) 0.047(2) -0.0009(17) 0.0083(18) -0.0078(18)
C2 0.045(2) 0.041(2) 0.0378(19) 0.0007(15) 0.0069(16) -0.0053(16)
C3 0.045(2) 0.040(2) 0.043(2) -0.0022(16) 0.0028(16) 0.0027(16)
C4 0.042(2) 0.039(2) 0.051(2) 0.0015(16) 0.0044(17) -0.0039(16)
C5 0.055(2) 0.040(2) 0.054(2) -0.0044(17) 0.0092(19) -0.0096(18)
C6 0.056(2) 0.039(2) 0.063(3) -0.0105(18) 0.024(2) -0.0047(18)
C7 0.050(2) 0.050(2) 0.058(2) -0.0038(19) 0.0236(19) -0.0070(19)
C8 0.043(2) 0.043(2) 0.080(3) -0.003(2) 0.006(2) 0.0000(18)
C9 0.068(3) 0.049(2) 0.092(4) -0.019(2) 0.034(3) -0.010(2)
C10 0.055(2) 0.042(2) 0.072(3) -0.013(2) 0.021(2) -0.0082(19)
C11 0.064(3) 0.054(3) 0.071(3) 0.000(2) 0.017(2) 0.010(2)
C12 0.056(3) 0.059(3) 0.056(3) -0.004(2) 0.018(2) -0.004(2)
C13 0.041(2) 0.040(2) 0.063(3) -0.0118(18) 0.0090(18) -0.0097(17)
C14 0.056(2) 0.045(2) 0.071(3) 0.003(2) 0.013(2) -0.0004(19)
C15 0.072(3) 0.054(3) 0.060(3) -0.001(2) 0.026(2) -0.007(2)
C16 0.042(2) 0.050(3) 0.072(3) -0.015(2) 0.013(2) -0.0102(19)
C17 0.037(2) 0.052(2) 0.048(2) -0.0060(18) 0.0020(16) 0.0003(17)
C18 0.057(3) 0.060(3) 0.062(3) -0.005(2) -0.005(2) -0.016(2)
C19 0.049(2) 0.074(3) 0.069(3) -0.002(2) -0.014(2) -0.007(2)
C20 0.042(2) 0.061(2) 0.038(2) -0.0024(18) -0.0029(16) 0.0052(19)
C21 0.040(2) 0.071(3) 0.045(2) 0.001(2) 0.0023(17) 0.0115(19)
C22 0.040(2) 0.072(3) 0.048(2) 0.008(2) 0.0053(17) 0.006(2)
C23 0.047(2) 0.039(2) 0.043(2) -0.0040(16) 0.0051(16) -0.0033(17)
C24 0.057(2) 0.044(2) 0.046(2) -0.0024(17) 0.0067(18) -0.0084(19)
C25 0.058(2) 0.050(2) 0.038(2) -0.0015(17) 0.0090(18) -0.0081(19)
C26 0.048(2) 0.0354(19) 0.039(2) -0.0025(15) -0.0017(16) 0.0036(16)
C27A 0.067(5) 0.045(4) 0.038(4) -0.005(3) 0.000(3) -0.008(4)
C28A 0.061(5) 0.043(4) 0.045(4) -0.004(3) 0.002(3) -0.005(3)
C27B 0.036(5) 0.040(5) 0.047(5) -0.006(4) 0.008(4) 0.000(4)
C28B 0.032(5) 0.041(5) 0.058(6) -0.010(4) 0.008(4) -0.001(4)
N1 0.0432(18) 0.0455(19) 0.0506(19) -0.0082(14) 0.0020(14) -0.0019(14)
N2 0.0432(18) 0.055(2) 0.0485(19) -0.0029(15) -0.0034(14) 0.0017(16)
N3 0.0475(18) 0.0371(16) 0.0444(17) -0.0032(13) -0.0001(14) -0.0016(14)
N4 0.0446(17) 0.0356(15) 0.0385(17) -0.0045(12) -0.0007(13) -0.0015(13)
O1 0.0473(15) 0.0434(15) 0.0652(18) -0.0005(13) 0.0132(13) -0.0054(12)
O2 0.0661(19) 0.0579(18) 0.092(2) -0.0313(17) 0.0252(17) -0.0163(15)
O3 0.0525(17) 0.0467(17) 0.123(3) -0.0036(17) 0.0207(17) -0.0108(14)
O4 0.0519(19) 0.0493(19) 0.180(4) -0.019(2) 0.037(2) -0.0013(15)
O5 0.071(2) 0.0524(18) 0.126(3) -0.0340(18) 0.0481(19) -0.0139(16)
O6 0.0464(16) 0.0769(19) 0.0629(18) -0.0063(16) 0.0174(14) 0.0048(15)
O7 0.068(2) 0.054(2) 0.127(3) -0.0033(19) 0.033(2) 0.0049(16)
O1W 0.060(2) 0.089(2) 0.119(3) 0.001(2) 0.013(2) 0.0002(18)
O2W 0.041(3) 0.074(4) 0.129(6) -0.033(4) 0.020(3) -0.007(3)

loop_
_atom_type_symbol
_atom_type_description
_atom_type_scat_dispersion_real
_atom_type_scat_dispersion_imag
_atom_type_scat_source
C C 0.0033 0.0016 'International Tables Vol C Tables 4.2.6.8 and 6.1.1.4'
H H 0.0000 0.0000 'International Tables Vol C Tables 4.2.6.8 and 6.1.1.4'
N N 0.0061 0.0033 'International Tables Vol C Tables 4.2.6.8 and 6.1.1.4'
O O 0.0106 0.0060 'International Tables Vol C Tables 4.2.6.8 and 6.1.1.4'
Zn Zn 0.2839 1.4301 'International Tables Vol C Tables 4.2.6.8 and 6.1.1.4'

loop_
_geom_angle_atom_site_label_1
_geom_angle_atom_site_label_2
_geom_angle_atom_site_label_3
_geom_angle
_geom_angle_site_symmetry_1
_geom_angle_site_symmetry_3
O6 Zn1 O1 98.98(12) . 3_655
O6 Zn1 N3 109.30(13) . .
O1 Zn1 N3 117.89(12) 3_655 .
O6 Zn1 N1 119.85(13) . .
O1 Zn1 N1 106.39(12) 3_655 .
N3 Zn1 N1 105.12(12) . .
O2 C1 O1 123.9(3) . .
O2 C1 C2 119.7(3) . .
O1 C1 C2 116.4(3) . .
C7 C2 C3 119.2(3) . .
C7 C2 C1 121.4(3) . .
C3 C2 C1 119.4(3) . .
C4 C3 C2 120.4(3) . .
C4 C3 H3 119.8 . .
C2 C3 H3 119.8 . .
C3 C4 C5 120.5(3) . .
C3 C4 C8 119.7(3) . .
C5 C4 C8 119.7(3) . .
C6 C5 C4 118.8(3) . .
C6 C5 H5 120.6 . .
C4 C5 H5 120.6 . .
O5 C6 C5 125.5(3) . .
O5 C6 C7 114.3(3) . .
C5 C6 C7 120.2(3) . .
C2 C7 C6 120.9(3) . .
C2 C7 H7 119.6 . .
C6 C7 H7 119.6 . .
O3 C8 O4 123.8(4) . .
O3 C8 C4 123.4(4) . .
O4 C8 C4 112.8(3) . .
O5 C9 C10 106.6(3) . .
O5 C9 H9A 110.4 . .
C10 C9 H9A 110.4 . .
O5 C9 H9B 110.4 . .
C10 C9 H9B 110.4 . .
H9A C9 H9B 108.6 . .
C15 C10 C11 118.9(4) . .
C15 C10 C9 121.9(4) . .
C11 C10 C9 119.2(4) . .
C10 C11 C12 120.6(4) . .
C10 C11 H11 119.7 . .
C12 C11 H11 119.7 . .
C13 C12 C11 120.1(4) . .
C13 C12 H12 120.0 . .
C11 C12 H12 120.0 . .
C12 C13 C14 119.0(4) . .
C12 C13 C16 119.6(4) . .
C14 C13 C16 121.4(4) . .
C15 C14 C13 120.7(4) . .
C15 C14 H14 119.6 . .
C13 C14 H14 119.6 . .
C10 C15 C14 120.7(4) . .
C10 C15 H15 119.6 . .
C14 C15 H15 119.6 . .
O7 C16 O6 123.7(4) . .
O7 C16 C13 120.7(4) . .
O6 C16 C13 115.6(4) . .
N1 C17 N2 111.2(3) . .
N1 C17 H17 124.4 . .
N2 C17 H17 124.4 . .
C19 C18 N1 109.2(4) . .
C19 C18 H18 125.4 . .
N1 C18 H18 125.4 . .
C18 C19 N2 106.7(4) . .
C18 C19 H19 126.7 . .
N2 C19 H19 126.7 . .
C21 C20 C22 120.8(4) . .
C21 C20 N2 119.9(3) . .
C22 C20 N2 119.3(4) . .
C22 C21 C20 119.6(4) 3_565 .
C22 C21 H21 120.2 3_565 .
C20 C21 H21 120.2 . .
C21 C22 C20 119.6(4) 3_565 .
C21 C22 H22 120.2 3_565 .
C20 C22 H22 120.2 . .
N3 C23 N4 110.5(3) . .
N3 C23 H23 124.7 . .
N4 C23 H23 124.7 . .
C25 C24 N3 109.5(3) . .
C25 C24 H24 125.3 . .
N3 C24 H24 125.3 . .
C24 C25 N4 106.5(3) . .
C24 C25 H25 126.8 . .
N4 C25 H25 126.8 . .
C27B C26 C27A 52.9(5) . .
C27B C26 C28B 121.3(6) . .
C27A C26 C28B 96.2(5) . .
C27B C26 C28A 96.9(5) . .
C27A C26 C28A 121.1(5) . .
C28B C26 C28A 54.0(5) . .
C27B C26 N4 119.3(5) . .
C27A C26 N4 120.3(4) . .
C28B C26 N4 119.4(5) . .
C28A C26 N4 118.5(4) . .
C26 C27A C28A 119.5(6) . 3_666
C26 C27A H27A 120.2 . .
C28A C27A H27A 120.2 3_666 .
C27A C28A C26 119.3(6) 3_666 .
C27A C28A H28A 120.3 3_666 .
C26 C28A H28A 120.3 . .
C26 C27B C28B 118.2(7) . 3_666
C26 C27B H27B 120.9 . .
C28B C27B H27B 120.9 3_666 .
C27B C28B C26 120.5(7) 3_666 .
C27B C28B H28B 119.8 3_666 .
C26 C28B H28B 119.8 . .
C17 N1 C18 105.9(3) . .
C17 N1 Zn1 124.6(3) . .
C18 N1 Zn1 128.9(3) . .
C17 N2 C19 107.1(3) . .
C17 N2 C20 125.9(3) . .
C19 N2 C20 126.9(3) . .
C23 N3 C24 106.0(3) . .
C23 N3 Zn1 127.5(2) . .
C24 N3 Zn1 125.8(2) . .
C23 N4 C25 107.5(3) . .
C23 N4 C26 126.5(3) . .
C25 N4 C26 125.9(3) . .
C1 O1 Zn1 113.6(2) . 3_655
C8 O4 H4 109.5 . .
C6 O5 C9 121.1(3) . .
C16 O6 Zn1 122.5(3) . .

loop_
_geom_bond_atom_site_label_1
_geom_bond_atom_site_label_2
_geom_bond_distance
_geom_bond_site_symmetry_2
Zn1 O6 1.931(3) .
Zn1 O1 1.965(3) 3_655
Zn1 N3 1.997(3) .
Zn1 N1 2.013(3) .
C1 O2 1.219(4) .
C1 O1 1.290(4) .
C1 C2 1.500(5) .
C2 C7 1.375(5) .
C2 C3 1.385(5) .
C3 C4 1.383(5) .
C3 H3 0.9300 .
C4 C5 1.394(5) .
C4 C8 1.491(5) .
C5 C6 1.385(5) .
C5 H5 0.9300 .
C6 O5 1.370(4) .
C6 C7 1.388(5) .
C7 H7 0.9300 .
C8 O3 1.206(5) .
C8 O4 1.306(5) .
C9 O5 1.387(5) .
C9 C10 1.513(5) .
C9 H9A 0.9700 .
C9 H9B 0.9700 .
C10 C15 1.373(6) .
C10 C11 1.385(6) .
C11 C12 1.393(5) .
C11 H11 0.9300 .
C12 C13 1.379(6) .
C12 H12 0.9300 .
C13 C14 1.384(6) .
C13 C16 1.494(5) .
C14 C15 1.380(6) .
C14 H14 0.9300 .
C15 H15 0.9300 .
C16 O7 1.242(5) .
C16 O6 1.264(5) .
C17 N1 1.318(5) .
C17 N2 1.349(5) .
C17 H17 0.9300 .
C18 C19 1.351(6) .
C18 N1 1.386(5) .
C18 H18 0.9300 .
C19 N2 1.376(5) .
C19 H19 0.9300 .
C20 C21 1.384(5) .
C20 C22 1.393(5) .
C20 N2 1.423(5) .
C21 C22 1.379(5) 3_565
C21 H21 0.9300 .
C22 C21 1.379(5) 3_565
C22 H22 0.9300 .
C23 N3 1.322(4) .
C23 N4 1.341(4) .
C23 H23 0.9300 .
C24 C25 1.337(5) .
C24 N3 1.380(5) .
C24 H24 0.9300 .
C25 N4 1.377(5) .
C25 H25 0.9300 .
C26 C27B 1.358(9) .
C26 C27A 1.367(8) .
C26 C28B 1.393(9) .
C26 C28A 1.395(7) .
C26 N4 1.435(4) .
C27A C28A 1.379(9) 3_666
C27A H27A 0.9300 .
C28A C27A 1.379(9) 3_666
C28A H28A 0.9300 .
C27B C28B 1.388(11) 3_666
C27B H27B 0.9300 .
C28B C27B 1.388(11) 3_666
C28B H28B 0.9300 .
O1 Zn1 1.965(2) 3_655
O4 H4 0.8200 .

loop_
_geom_torsion_atom_site_label_1
_geom_torsion_atom_site_label_2
_geom_torsion_atom_site_label_3
_geom_torsion_atom_site_label_4
_geom_torsion
_geom_torsion_site_symmetry_1
_geom_torsion_site_symmetry_4
O2 C1 C2 C7 173.8(4) . .
O1 C1 C2 C7 -7.7(5) . .
O2 C1 C2 C3 -5.8(6) . .
O1 C1 C2 C3 172.8(3) . .
C7 C2 C3 C4 0.4(6) . .
C1 C2 C3 C4 179.9(3) . .
C2 C3 C4 C5 -0.1(6) . .
C2 C3 C4 C8 -177.2(3) . .
C3 C4 C5 C6 -0.1(6) . .
C8 C4 C5 C6 177.0(4) . .
C4 C5 C6 O5 -178.1(4) . .
C4 C5 C6 C7 -0.1(6) . .
C3 C2 C7 C6 -0.6(6) . .
C1 C2 C7 C6 179.9(4) . .
O5 C6 C7 C2 178.7(4) . .
C5 C6 C7 C2 0.4(6) . .
C3 C4 C8 O3 164.9(4) . .
C5 C4 C8 O3 -12.3(7) . .
C3 C4 C8 O4 -14.7(6) . .
C5 C4 C8 O4 168.2(4) . .
O5 C9 C10 C15 -112.4(5) . .
O5 C9 C10 C11 64.7(6) . .
C15 C10 C11 C12 2.0(7) . .
C9 C10 C11 C12 -175.2(4) . .
C10 C11 C12 C13 -1.2(7) . .
C11 C12 C13 C14 -0.8(6) . .
C11 C12 C13 C16 176.8(4) . .
C12 C13 C14 C15 2.1(6) . .
C16 C13 C14 C15 -175.4(4) . .
C11 C10 C15 C14 -0.7(7) . .
C9 C10 C15 C14 176.4(4) . .
C13 C14 C15 C10 -1.4(7) . .
C12 C13 C16 O7 166.8(4) . .
C14 C13 C16 O7 -15.6(6) . .
C12 C13 C16 O6 -15.1(6) . .
C14 C13 C16 O6 162.4(4) . .
N1 C18 C19 N2 0.6(5) . .
C22 C20 C21 C22 0.1(7) . 3_565
N2 C20 C21 C22 -178.6(3) . 3_565
C21 C20 C22 C21 -0.1(7) . 3_565
N2 C20 C22 C21 178.6(3) . 3_565
N3 C24 C25 N4 -0.2(4) . .
C27B C26 C27A C28A -76.5(8) . 3_666
C28B C26 C27A C28A 48.5(8) . 3_666
C28A C26 C27A C28A -2.7(11) . 3_666
N4 C26 C27A C28A 178.0(5) . 3_666
C27B C26 C28A C27A 53.2(8) . 3_666
C27A C26 C28A C27A 2.7(11) . 3_666
C28B C26 C28A C27A -70.8(8) . 3_666
N4 C26 C28A C27A -178.0(5) . 3_666
C27A C26 C27B C28B 74.5(8) . 3_666
C28B C26 C27B C28B 2.1(13) . 3_666
C28A C26 C27B C28B -49.6(9) . 3_666
N4 C26 C27B C28B -177.9(6) . 3_666
C27B C26 C28B C27B -2.1(13) . 3_666
C27A C26 C28B C27B -52.0(9) . 3_666
C28A C26 C28B C27B 72.3(9) . 3_666
N4 C26 C28B C27B 177.9(7) . 3_666
N2 C17 N1 C18 1.0(4) . .
N2 C17 N1 Zn1 -170.4(2) . .
C19 C18 N1 C17 -1.0(5) . .
C19 C18 N1 Zn1 170.0(3) . .
O6 Zn1 N1 C17 -68.9(3) . .
O1 Zn1 N1 C17 -179.8(3) 3_655 .
N3 Zn1 N1 C17 54.5(3) . .
O6 Zn1 N1 C18 121.7(3) . .
O1 Zn1 N1 C18 10.8(4) 3_655 .
N3 Zn1 N1 C18 -115.0(3) . .
N1 C17 N2 C19 -0.7(4) . .
N1 C17 N2 C20 176.3(3) . .
C18 C19 N2 C17 0.0(5) . .
C18 C19 N2 C20 -176.9(4) . .
C21 C20 N2 C17 37.4(5) . .
C22 C20 N2 C17 -141.3(4) . .
C21 C20 N2 C19 -146.2(4) . .
C22 C20 N2 C19 35.0(6) . .
N4 C23 N3 C24 -0.6(4) . .
N4 C23 N3 Zn1 170.4(2) . .
C25 C24 N3 C23 0.5(4) . .
C25 C24 N3 Zn1 -170.7(3) . .
O6 Zn1 N3 C23 47.1(3) . .
O1 Zn1 N3 C23 159.0(3) 3_655 .
N1 Zn1 N3 C23 -82.7(3) . .
O6 Zn1 N3 C24 -143.5(3) . .
O1 Zn1 N3 C24 -31.7(3) 3_655 .
N1 Zn1 N3 C24 86.6(3) . .
N3 C23 N4 C25 0.5(4) . .
N3 C23 N4 C26 -176.6(3) . .
C24 C25 N4 C23 -0.2(4) . .
C24 C25 N4 C26 177.0(3) . .
C27B C26 N4 C23 -37.8(7) . .
C27A C26 N4 C23 24.0(6) . .
C28B C26 N4 C23 142.1(6) . .
C28A C26 N4 C23 -155.4(5) . .
C27B C26 N4 C25 145.6(6) . .
C27A C26 N4 C25 -152.6(5) . .
C28B C26 N4 C25 -34.5(7) . .
C28A C26 N4 C25 28.0(6) . .
O2 C1 O1 Zn1 20.3(5) . 3_655
C2 C1 O1 Zn1 -158.2(3) . 3_655
C5 C6 O5 C9 2.3(7) . .
C7 C6 O5 C9 -175.8(4) . .
C10 C9 O5 C6 -173.8(4) . .
O7 C16 O6 Zn1 14.7(6) . .
C13 C16 O6 Zn1 -163.4(3) . .
O1 Zn1 O6 C16 138.4(3) 3_655 .
N3 Zn1 O6 C16 -97.8(3) . .
N1 Zn1 O6 C16 23.6(4) . .
